data_2236606
loop_
_publ_author_name
'Fun, Hoong-Kun'
'Chia, Tze Shyang'
'Shetty, Shobhitha'
'Kalluraya, Balakrishna'
Nithinchandra

_publ_section_title
;
 (2<i>E</i>)-2-{[3-Methyl-5-(2-naphthyloxy)-1-phenyl-1<i>H</i>-pyrazol-4-yl]methylidene}hydrazinecarbothioamide
 monohydrate
;
_journal_coeditor_code RZ5007
_journal_issue 10
_journal_name_full 'Acta Crystallographica Section E'
_journal_page_first o3055
_journal_page_last o3056
_journal_paper_doi 10.1107/S1600536812039815
_journal_volume 68
_journal_year 2012
_chemical_formula_iupac 'C22 H19 N5 O S , H2 O'
_chemical_formula_moiety 'C22 H19 N5 O S, H2 O'
_chemical_formula_sum 'C22 H21 N5 O2 S'
_chemical_formula_weight 419.50
_chemical_name_systematic
;
(2<i>E</i>)-2-{[3-Methyl-5-(2-naphthyloxy)-1-phenyl-1<i>H</i>-
pyrazol-4-yl]methylidene}hydrazinecarbothioamide monohydrate
;
_space_group_IT_number 2
_symmetry_cell_setting triclinic
_symmetry_space_group_name_Hall '-P 1'
_symmetry_space_group_name_H-M 'P -1'
_atom_sites_solution_hydrogens geom
_atom_sites_solution_primary direct
_atom_sites_solution_secondary difmap
_audit_creation_method SHELXL97
_cell_angle_alpha 113.4810(10)
_cell_angle_beta 90.9420(10)
_cell_angle_gamma 107.3590(10)
_cell_formula_units_Z 2
_cell_length_a 7.9384(2)
_cell_length_b 11.1512(2)
_cell_length_c 13.0325(3)
_cell_measurement_reflns_used 5898
_cell_measurement_temperature 100.0(10)
_cell_measurement_theta_max 29.88
_cell_measurement_theta_min 2.72
_cell_volume 997.81(4)
_computing_cell_refinement 'SAINT (Bruker, 2009)'
_computing_data_collection 'APEX2 (Bruker, 2009)'
_computing_data_reduction 'SAINT (Bruker, 2009)'
_computing_molecular_graphics 'SHELXTL (Sheldrick, 2008)'
_computing_publication_material
;
SHELXTL (Sheldrick, 2008) and PLATON (Spek, 2009)
;
_computing_structure_refinement 'SHELXTL (Sheldrick, 2008)'
_computing_structure_solution 'SHELXTL (Sheldrick, 2008)'
_diffrn_ambient_temperature 100.0(10)
_diffrn_measured_fraction_theta_full 0.990
_diffrn_measured_fraction_theta_max 0.990
_diffrn_measurement_device_type 'Bruker SMART APEXII CCD'
_diffrn_measurement_method '\f and \w'
_diffrn_radiation_monochromator graphite
_diffrn_radiation_source 'fine-focus sealed tube'
_diffrn_radiation_type MoK\a
_diffrn_radiation_wavelength 0.71073
_diffrn_reflns_av_R_equivalents 0.0311
_diffrn_reflns_av_sigmaI/netI 0.0400
_diffrn_reflns_limit_h_max 10
_diffrn_reflns_limit_h_min -9
_diffrn_reflns_limit_k_max 14
_diffrn_reflns_limit_k_min -14
_diffrn_reflns_limit_l_max 16
_diffrn_reflns_limit_l_min -16
_diffrn_reflns_number 15860
_diffrn_reflns_theta_full 27.50
_diffrn_reflns_theta_max 27.50
_diffrn_reflns_theta_min 1.72
_diffrn_standards_number 0
_exptl_absorpt_coefficient_mu 0.193
_exptl_absorpt_correction_T_max 0.9671
_exptl_absorpt_correction_T_min 0.9250
_exptl_absorpt_correction_type multi-scan
_exptl_absorpt_process_details '(SADABS; Bruker, 2009)'
_exptl_crystal_colour yellow
_exptl_crystal_density_diffrn 1.396
_exptl_crystal_density_method 'not measured'
_exptl_crystal_description block
_exptl_crystal_F_000 440
_exptl_crystal_size_max 0.41
_exptl_crystal_size_mid 0.22
_exptl_crystal_size_min 0.17
_refine_diff_density_max 0.329
_refine_diff_density_min -0.325
_refine_ls_extinction_method none
_refine_ls_goodness_of_fit_ref 1.036
_refine_ls_hydrogen_treatment mixed
_refine_ls_matrix_type full
_refine_ls_number_parameters 292
_refine_ls_number_reflns 4542
_refine_ls_number_restraints 0
_refine_ls_restrained_S_all 1.036
_refine_ls_R_factor_all 0.0625
_refine_ls_R_factor_gt 0.0441
_refine_ls_shift/su_max 0.000
_refine_ls_shift/su_mean 0.000
_refine_ls_structure_factor_coef Fsqd
_refine_ls_weighting_details 'calc w = 1/[\s^2^(Fo^2^)+(0.0598P)^2^+0.5141P] where P=(Fo^2^+2Fc^2^)/3'
_refine_ls_weighting_scheme calc
_refine_ls_wR_factor_gt 0.1122
_refine_ls_wR_factor_ref 0.1237
_reflns_number_gt 3499
_reflns_number_total 4542
_reflns_threshold_expression I>2\s(I)
_cod_data_source_file rz5007.cif
_cod_data_source_block I
_cod_database_code 2236606
_cod_database_fobs_code 2236606

loop_
_symmetry_equiv_pos_as_xyz
'x, y, z'
'-x, -y, -z'

loop_
_atom_site_type_symbol
_atom_site_label
_atom_site_fract_x
_atom_site_fract_y
_atom_site_fract_z
_atom_site_U_iso_or_equiv
_atom_site_adp_type
_atom_site_calc_flag
_atom_site_refinement_flags
_atom_site_occupancy
_atom_site_symmetry_multiplicity
S S1 0.57687(7) 0.72177(5) 0.01468(4) 0.02486(14) Uani d . 1 1
O O1 -0.19366(17) 0.59419(13) 0.21670(11) 0.0213(3) Uani d . 1 1
O O1W 0.3788(2) 1.05291(17) 0.10581(15) 0.0346(4) Uani d . 1 1
N N1 -0.3199(2) 0.39469(16) 0.25166(13) 0.0191(3) Uani d . 1 1
N N2 -0.2933(2) 0.27084(16) 0.23124(14) 0.0206(3) Uani d . 1 1
N N3 0.1454(2) 0.55365(17) 0.11750(14) 0.0232(4) Uani d . 1 1
N N4 0.3012(2) 0.57326(18) 0.07115(14) 0.0233(4) Uani d . 1 1
N N5 0.3021(2) 0.79095(19) 0.10655(15) 0.0248(4) Uani d . 1 1
C C1 0.0100(2) 0.7186(2) 0.39444(16) 0.0198(4) Uani d . 1 1
H H1A -0.0239 0.6386 0.4094 0.024 Uiso calc R 1 1
C C2 0.1399(2) 0.84368(19) 0.47281(16) 0.0197(4) Uani d . 1 1
C C3 0.2230(3) 0.8533(2) 0.57417(16) 0.0216(4) Uani d . 1 1
H H3A 0.1904 0.7752 0.5916 0.026 Uiso calc R 1 1
C C4 0.3494(3) 0.9740(2) 0.64713(17) 0.0245(4) Uani d . 1 1
H H4A 0.4040 0.9788 0.7147 0.029 Uiso calc R 1 1
C C5 0.3998(3) 1.0916(2) 0.62329(17) 0.0237(4) Uani d . 1 1
H H5A 0.4885 1.1748 0.6744 0.028 Uiso calc R 1 1
C C6 0.3209(3) 1.0856(2) 0.52650(17) 0.0226(4) Uani d . 1 1
H H6A 0.3550 1.1652 0.5111 0.027 Uiso calc R 1 1
C C7 0.1886(2) 0.96195(19) 0.44872(16) 0.0192(4) Uani d . 1 1
C C8 0.1020(3) 0.9522(2) 0.34795(16) 0.0220(4) Uani d . 1 1
H H8A 0.1321 1.0312 0.3317 0.026 Uiso calc R 1 1
C C9 -0.0238(3) 0.8314(2) 0.27380(16) 0.0217(4) Uani d . 1 1
H H9A -0.0822 0.8266 0.2074 0.026 Uiso calc R 1 1
C C10 -0.0654(2) 0.71408(19) 0.29778(16) 0.0193(4) Uani d . 1 1
C C11 -0.5279(3) 0.5262(2) 0.30213(16) 0.0229(4) Uani d . 1 1
H H11A -0.4700 0.5811 0.2646 0.027 Uiso calc R 1 1
C C12 -0.6720(3) 0.5495(2) 0.35584(17) 0.0248(4) Uani d . 1 1
H H12A -0.7104 0.6229 0.3569 0.030 Uiso calc R 1 1
C C13 -0.7608(3) 0.4676(2) 0.40784(17) 0.0258(4) Uani d . 1 1
H H13A -0.8606 0.4835 0.4431 0.031 Uiso calc R 1 1
C C14 -0.7026(3) 0.3621(2) 0.40795(17) 0.0252(4) Uani d . 1 1
H H14A -0.7634 0.3053 0.4432 0.030 Uiso calc R 1 1
C C15 -0.5566(3) 0.3391(2) 0.35700(16) 0.0222(4) Uani d . 1 1
H H15A -0.5162 0.2675 0.3582 0.027 Uiso calc R 1 1
C C16 -0.4695(2) 0.42118(19) 0.30412(16) 0.0190(4) Uani d . 1 1
C C17 -0.1488(2) 0.2736(2) 0.18121(16) 0.0203(4) Uani d . 1 1
C C18 -0.0785(2) 0.3980(2) 0.16783(16) 0.0205(4) Uani d . 1 1
C C19 -0.1928(2) 0.47093(19) 0.21273(16) 0.0191(4) Uani d . 1 1
C C20 0.0800(3) 0.4335(2) 0.11819(16) 0.0223(4) Uani d . 1 1
H H20A 0.1373 0.3665 0.0853 0.027 Uiso calc R 1 1
C C21 0.3835(3) 0.6963(2) 0.06758(15) 0.0196(4) Uani d . 1 1
C C22 -0.0798(3) 0.1541(2) 0.14558(18) 0.0269(4) Uani d . 1 1
H H22A -0.1585 0.0808 0.1632 0.040 Uiso calc R 1 1
H H22B 0.0410 0.1853 0.1863 0.040 Uiso calc R 1 1
H H22C -0.0768 0.1180 0.0639 0.040 Uiso calc R 1 1
H H1N4 0.353(3) 0.504(3) 0.044(2) 0.039(7) Uiso d . 1 1
H H2N5 0.346(4) 0.872(3) 0.103(2) 0.049(8) Uiso d . 1 1
H H1N5 0.206(3) 0.770(3) 0.137(2) 0.039(7) Uiso d . 1 1
H H2W1 0.367(4) 1.077(3) 0.045(3) 0.066(10) Uiso d . 1 1
H H1W1 0.478(4) 1.114(4) 0.152(3) 0.071(10) Uiso d . 1 1

loop_
_atom_site_aniso_label
_atom_site_aniso_U_11
_atom_site_aniso_U_22
_atom_site_aniso_U_33
_atom_site_aniso_U_12
_atom_site_aniso_U_13
_atom_site_aniso_U_23
S1 0.0260(3) 0.0226(3) 0.0313(3) 0.0092(2) 0.0110(2) 0.0157(2)
O1 0.0210(7) 0.0147(7) 0.0275(7) 0.0045(5) 0.0013(5) 0.0095(6)
O1W 0.0398(9) 0.0229(8) 0.0378(9) 0.0026(7) -0.0007(8) 0.0156(7)
N1 0.0204(8) 0.0158(8) 0.0233(8) 0.0078(6) 0.0040(6) 0.0092(7)
N2 0.0230(8) 0.0155(8) 0.0258(8) 0.0080(7) 0.0042(7) 0.0098(7)
N3 0.0234(8) 0.0221(9) 0.0245(8) 0.0069(7) 0.0065(7) 0.0106(7)
N4 0.0250(9) 0.0214(9) 0.0271(9) 0.0100(7) 0.0104(7) 0.0118(7)
N5 0.0272(9) 0.0199(9) 0.0307(9) 0.0092(7) 0.0101(8) 0.0129(8)
C1 0.0203(9) 0.0176(9) 0.0258(10) 0.0082(8) 0.0084(8) 0.0118(8)
C2 0.0197(9) 0.0185(9) 0.0243(10) 0.0097(8) 0.0081(7) 0.0098(8)
C3 0.0245(10) 0.0190(10) 0.0261(10) 0.0102(8) 0.0071(8) 0.0119(8)
C4 0.0255(10) 0.0247(11) 0.0240(10) 0.0104(8) 0.0040(8) 0.0097(9)
C5 0.0229(10) 0.0193(10) 0.0267(10) 0.0064(8) 0.0040(8) 0.0079(8)
C6 0.0243(10) 0.0165(9) 0.0295(10) 0.0085(8) 0.0091(8) 0.0108(8)
C7 0.0201(9) 0.0183(9) 0.0227(9) 0.0097(7) 0.0087(7) 0.0095(8)
C8 0.0261(10) 0.0181(9) 0.0269(10) 0.0099(8) 0.0091(8) 0.0124(8)
C9 0.0243(10) 0.0208(10) 0.0235(10) 0.0091(8) 0.0064(8) 0.0117(8)
C10 0.0157(9) 0.0167(9) 0.0255(10) 0.0058(7) 0.0061(7) 0.0084(8)
C11 0.0243(10) 0.0219(10) 0.0253(10) 0.0095(8) 0.0052(8) 0.0115(8)
C12 0.0256(10) 0.0225(10) 0.0302(11) 0.0125(8) 0.0046(8) 0.0116(9)
C13 0.0230(10) 0.0276(11) 0.0288(11) 0.0111(9) 0.0083(8) 0.0119(9)
C14 0.0247(10) 0.0219(10) 0.0292(11) 0.0060(8) 0.0073(8) 0.0122(9)
C15 0.0234(10) 0.0184(10) 0.0257(10) 0.0076(8) 0.0033(8) 0.0098(8)
C16 0.0177(9) 0.0178(9) 0.0202(9) 0.0064(7) 0.0029(7) 0.0063(8)
C17 0.0210(9) 0.0167(9) 0.0212(9) 0.0055(7) 0.0012(7) 0.0068(8)
C18 0.0218(9) 0.0177(9) 0.0226(9) 0.0061(8) 0.0037(7) 0.0094(8)
C19 0.0190(9) 0.0152(9) 0.0220(9) 0.0033(7) 0.0014(7) 0.0086(8)
C20 0.0237(10) 0.0199(10) 0.0257(10) 0.0091(8) 0.0053(8) 0.0106(8)
C21 0.0251(10) 0.0169(9) 0.0168(9) 0.0065(8) 0.0016(7) 0.0077(8)
C22 0.0270(10) 0.0210(10) 0.0348(11) 0.0108(8) 0.0083(9) 0.0116(9)

loop_
_atom_type_symbol
_atom_type_description
_atom_type_scat_dispersion_real
_atom_type_scat_dispersion_imag
_atom_type_scat_source
C C 0.0033 0.0016 'International Tables Vol C Tables 4.2.6.8 and 6.1.1.4'
H H 0.0000 0.0000 'International Tables Vol C Tables 4.2.6.8 and 6.1.1.4'
N N 0.0061 0.0033 'International Tables Vol C Tables 4.2.6.8 and 6.1.1.4'
O O 0.0106 0.0060 'International Tables Vol C Tables 4.2.6.8 and 6.1.1.4'
S S 0.1246 0.1234 'International Tables Vol C Tables 4.2.6.8 and 6.1.1.4'

loop_
_geom_angle_atom_site_label_1
_geom_angle_atom_site_label_2
_geom_angle_atom_site_label_3
_geom_angle
C19 O1 C10 116.98(14)
H2W1 O1W H1W1 107(3)
C19 N1 N2 110.16(15)
C19 N1 C16 131.06(16)
N2 N1 C16 118.75(15)
C17 N2 N1 105.70(15)
C20 N3 N4 114.56(16)
C21 N4 N3 119.81(16)
C21 N4 H1N4 118.9(16)
N3 N4 H1N4 121.3(16)
C21 N5 H2N5 120.8(18)
C21 N5 H1N5 117.0(17)
H2N5 N5 H1N5 122(2)
C10 C1 C2 119.59(17)
C10 C1 H1A 120.2
C2 C1 H1A 120.2
C3 C2 C7 119.00(17)
C3 C2 C1 121.73(17)
C7 C2 C1 119.27(17)
C4 C3 C2 120.58(18)
C4 C3 H3A 119.7
C2 C3 H3A 119.7
C3 C4 C5 120.78(19)
C3 C4 H4A 119.6
C5 C4 H4A 119.6
C6 C5 C4 119.91(19)
C6 C5 H5A 120.0
C4 C5 H5A 120.0
C5 C6 C7 120.90(18)
C5 C6 H6A 119.6
C7 C6 H6A 119.6
C2 C7 C6 118.82(17)
C2 C7 C8 118.63(17)
C6 C7 C8 122.55(17)
C9 C8 C7 121.42(18)
C9 C8 H8A 119.3
C7 C8 H8A 119.3
C8 C9 C10 118.83(18)
C8 C9 H9A 120.6
C10 C9 H9A 120.6
C1 C10 O1 122.62(17)
C1 C10 C9 122.20(18)
O1 C10 C9 115.16(16)
C12 C11 C16 118.91(18)
C12 C11 H11A 120.5
C16 C11 H11A 120.5
C13 C12 C11 121.09(19)
C13 C12 H12A 119.5
C11 C12 H12A 119.5
C12 C13 C14 119.39(18)
C12 C13 H13A 120.3
C14 C13 H13A 120.3
C15 C14 C13 120.44(19)
C15 C14 H14A 119.8
C13 C14 H14A 119.8
C14 C15 C16 119.67(18)
C14 C15 H15A 120.2
C16 C15 H15A 120.2
C15 C16 C11 120.46(17)
C15 C16 N1 118.54(17)
C11 C16 N1 121.00(17)
N2 C17 C18 111.53(16)
N2 C17 C22 120.73(17)
C18 C17 C22 127.74(17)
C19 C18 C17 104.38(16)
C19 C18 C20 130.63(18)
C17 C18 C20 124.98(17)
O1 C19 N1 122.18(16)
O1 C19 C18 129.54(17)
N1 C19 C18 108.22(16)
N3 C20 C18 121.63(18)
N3 C20 H20A 119.2
C18 C20 H20A 119.2
N5 C21 N4 116.22(17)
N5 C21 S1 123.99(15)
N4 C21 S1 119.79(14)
C17 C22 H22A 109.5
C17 C22 H22B 109.5
H22A C22 H22B 109.5
C17 C22 H22C 109.5
H22A C22 H22C 109.5
H22B C22 H22C 109.5

loop_
_geom_bond_atom_site_label_1
_geom_bond_atom_site_label_2
_geom_bond_distance
S1 C21 1.6859(19)
O1 C19 1.357(2)
O1 C10 1.403(2)
O1W H2W1 0.94(3)
O1W H1W1 0.88(3)
N1 C19 1.359(2)
N1 N2 1.380(2)
N1 C16 1.428(2)
N2 C17 1.327(2)
N3 C20 1.289(2)
N3 N4 1.383(2)
N4 C21 1.352(2)
N4 H1N4 0.93(3)
N5 C21 1.335(3)
N5 H2N5 0.89(3)
N5 H1N5 0.88(3)
C1 C10 1.362(3)
C1 C2 1.423(3)
C1 H1A 0.9500
C2 C3 1.417(3)
C2 C7 1.420(3)
C3 C4 1.366(3)
C3 H3A 0.9500
C4 C5 1.411(3)
C4 H4A 0.9500
C5 C6 1.368(3)
C5 H5A 0.9500
C6 C7 1.421(3)
C6 H6A 0.9500
C7 C8 1.422(3)
C8 C9 1.369(3)
C8 H8A 0.9500
C9 C10 1.410(3)
C9 H9A 0.9500
C11 C12 1.388(3)
C11 C16 1.391(3)
C11 H11A 0.9500
C12 C13 1.384(3)
C12 H12A 0.9500
C13 C14 1.386(3)
C13 H13A 0.9500
C14 C15 1.385(3)
C14 H14A 0.9500
C15 C16 1.390(3)
C15 H15A 0.9500
C17 C18 1.414(3)
C17 C22 1.497(3)
C18 C19 1.381(3)
C18 C20 1.446(3)
C20 H20A 0.9500
C22 H22A 0.9800
C22 H22B 0.9800
C22 H22C 0.9800

loop_
_geom_hbond_atom_site_label_D
_geom_hbond_atom_site_label_H
_geom_hbond_atom_site_label_A
_geom_hbond_site_symmetry_A
_geom_hbond_distance_DH
_geom_hbond_distance_HA
_geom_hbond_distance_DA
_geom_hbond_angle_DHA
_geom_hbond_publ_flag
N4 H1N4 S1 2_665 0.93(3) 2.56(3) 3.466(2) 165(3) yes
N5 H2N5 O1W . 0.89(3) 1.94(3) 2.805(3) 164(3) yes
O1W H2W1 S1 2_675 0.94(4) 2.58(4) 3.397(2) 145(3) yes
O1W H1W1 N2 1_665 0.89(4) 2.01(4) 2.876(3) 167(4) yes
C20 H20A S1 2_665 0.9500 2.8700 3.741(2) 153.00 yes

loop_
_geom_torsion_atom_site_label_1
_geom_torsion_atom_site_label_2
_geom_torsion_atom_site_label_3
_geom_torsion_atom_site_label_4
_geom_torsion
C19 N1 N2 C17 0.7(2)
C16 N1 N2 C17 179.09(16)
C20 N3 N4 C21 -178.93(17)
C10 C1 C2 C3 -179.63(17)
C10 C1 C2 C7 0.0(3)
C7 C2 C3 C4 -0.7(3)
C1 C2 C3 C4 178.93(18)
C2 C3 C4 C5 0.1(3)
C3 C4 C5 C6 0.4(3)
C4 C5 C6 C7 -0.3(3)
C3 C2 C7 C6 0.8(3)
C1 C2 C7 C6 -178.83(16)
C3 C2 C7 C8 -178.74(16)
C1 C2 C7 C8 1.6(3)
C5 C6 C7 C2 -0.3(3)
C5 C6 C7 C8 179.23(18)
C2 C7 C8 C9 -1.1(3)
C6 C7 C8 C9 179.36(18)
C7 C8 C9 C10 -1.0(3)
C2 C1 C10 O1 179.76(16)
C2 C1 C10 C9 -2.2(3)
C19 O1 C10 C1 -24.8(2)
C19 O1 C10 C9 157.06(16)
C8 C9 C10 C1 2.8(3)
C8 C9 C10 O1 -179.09(16)
C16 C11 C12 C13 -2.0(3)
C11 C12 C13 C14 1.2(3)
C12 C13 C14 C15 0.3(3)
C13 C14 C15 C16 -0.9(3)
C14 C15 C16 C11 0.0(3)
C14 C15 C16 N1 -179.64(17)
C12 C11 C16 C15 1.4(3)
C12 C11 C16 N1 -178.98(17)
C19 N1 C16 C15 -166.70(19)
N2 N1 C16 C15 15.3(2)
C19 N1 C16 C11 13.6(3)
N2 N1 C16 C11 -164.33(17)
N1 N2 C17 C18 -0.1(2)
N1 N2 C17 C22 -179.62(17)
N2 C17 C18 C19 -0.6(2)
C22 C17 C18 C19 178.93(19)
N2 C17 C18 C20 178.86(17)
C22 C17 C18 C20 -1.6(3)
C10 O1 C19 N1 106.6(2)
C10 O1 C19 C18 -76.5(2)
N2 N1 C19 O1 176.39(16)
C16 N1 C19 O1 -1.7(3)
N2 N1 C19 C18 -1.1(2)
C16 N1 C19 C18 -179.22(18)
C17 C18 C19 O1 -176.24(18)
C20 C18 C19 O1 4.3(3)
C17 C18 C19 N1 1.0(2)
C20 C18 C19 N1 -178.40(19)
N4 N3 C20 C18 177.44(17)
C19 C18 C20 N3 5.4(3)
C17 C18 C20 N3 -173.91(19)
N3 N4 C21 N5 -2.4(3)
N3 N4 C21 S1 178.15(13)

loop_
_cod_related_entry_id
_cod_related_entry_database
_cod_related_entry_code
1 ChemSpider 30658161
